data_7116490
loop_
_publ_author_name
'de Sousa, David P.'
'Bigelow, Jennifer O.'
'Sundberg, Jonas'
'Que, Lawrence'
'McKenzie, Christine J.'

_publ_section_title
;
 Caught! Crystal trapping of a side-on peroxo bound to Cr(iv).
;
_journal_issue 14
_journal_name_full 'Chemical communications (Cambridge, England)'
_journal_page_first 2802
_journal_paper_doi 10.1039/c4cc08785b
_journal_volume 51
_journal_year 2015
_chemical_formula_moiety 'C22 H24 Cr N5 O2, 0.5(C4 H8 O2), 2(Cl O4)'
_chemical_formula_sum 'C24 H28 Cl2 Cr N5 O11'
_chemical_formula_weight 685.41
_chemical_name_common 1
_chemical_name_systematic 'N,N,N-tris(2-pyridylmethyl)ethylenediamine-N-acetate-chromium(III) diperchlorate'
_space_group_crystal_system monoclinic
_space_group_IT_number 14
_space_group_name_Hall '-P 2ybc'
_space_group_name_H-M_alt 'P 1 21/c 1'
_symmetry_space_group_name_Hall '-P 2ybc'
_symmetry_space_group_name_H-M 'P 1 21/c 1'
_atom_sites_solution_hydrogens geom
_atom_sites_solution_primary direct
_atom_sites_solution_secondary difmap
_audit_creation_method SHELXL-2013
_audit_update_record
;
2014-10-29 deposited with the CCDC.
2015-01-07 downloaded from the CCDC.
;
_cell_angle_alpha 90
_cell_angle_beta 91.647(5)
_cell_angle_gamma 90
_cell_formula_units_Z 4
_cell_length_a 16.3004(14)
_cell_length_b 12.4635(11)
_cell_length_c 13.5694(12)
_cell_measurement_reflns_used 9278
_cell_measurement_temperature 100(2)
_cell_measurement_theta_max 30.63
_cell_measurement_theta_min 2.53
_cell_volume 2755.6(4)
_computing_cell_refinement 'SAINT v.7.68a (Bruker, 2010)'
_computing_data_collection 'APEX2 v.2010.1-2 (Bruker Nonius, 2010)'
_computing_data_reduction 'SAINT v.7.68a (Bruker, 2010)'
_computing_molecular_graphics 'Mercury 3.11 (Macrae at al., 2006) and POV-RAY (Cason, 2003)'
_computing_publication_material 'SHELX-2013 (Sheldrick, 2013)'
_computing_structure_refinement 'SHELXL-2013 (Sheldrick, 2008)'
_computing_structure_solution 'SHELXS-2013 (Sheldrick, 2013)'
_diffrn_ambient_temperature 100(2)
_diffrn_detector_area_resol_mean 9.1
_diffrn_measured_fraction_theta_full 0.999
_diffrn_measured_fraction_theta_max 0.994
_diffrn_measurement_device_type 'Bruker-Nonius X8APEX-II CCD'
_diffrn_measurement_method 'thin-slice \w and \f scans'
_diffrn_radiation_type MoK\a
_diffrn_radiation_wavelength 0.71073
_diffrn_reflns_av_R_equivalents 0.0321
_diffrn_reflns_av_unetI/netI 0.0178
_diffrn_reflns_Laue_measured_fraction_full 0.999
_diffrn_reflns_Laue_measured_fraction_max 0.994
_diffrn_reflns_limit_h_max 23
_diffrn_reflns_limit_h_min -23
_diffrn_reflns_limit_k_max 17
_diffrn_reflns_limit_k_min -17
_diffrn_reflns_limit_l_max 19
_diffrn_reflns_limit_l_min -19
_diffrn_reflns_number 88931
_diffrn_reflns_point_group_measured_fraction_full 0.999
_diffrn_reflns_point_group_measured_fraction_max 0.994
_diffrn_reflns_theta_full 25.242
_diffrn_reflns_theta_max 30.706
_diffrn_reflns_theta_min 2.057
_diffrn_source 'fine-focus sealed-tube'
_exptl_absorpt_coefficient_mu 0.680
_exptl_absorpt_correction_T_max 0.7461
_exptl_absorpt_correction_T_min 0.6980
_exptl_absorpt_correction_type multi-scan
_exptl_absorpt_process_details 'SADABS v2008/1 (Sheldrick, 2008)'
_exptl_crystal_colour red
_exptl_crystal_density_diffrn 1.652
_exptl_crystal_description block
_exptl_crystal_F_000 1412
_exptl_crystal_recrystallization_method 'Re-crystallisation from solvent: water'
_exptl_crystal_size_max 0.500
_exptl_crystal_size_mid 0.280
_exptl_crystal_size_min 0.200
_refine_diff_density_max 0.616
_refine_diff_density_min -0.542
_refine_diff_density_rms 0.103
_refine_ls_extinction_method none
_refine_ls_goodness_of_fit_ref 1.088
_refine_ls_hydrogen_treatment constr
_refine_ls_matrix_type full
_refine_ls_number_parameters 388
_refine_ls_number_reflns 8510
_refine_ls_number_restraints 0
_refine_ls_restrained_S_all 1.088
_refine_ls_R_factor_all 0.0341
_refine_ls_R_factor_gt 0.0281
_refine_ls_shift/su_max 0.002
_refine_ls_shift/su_mean 0.000
_refine_ls_structure_factor_coef Fsqd
_refine_ls_weighting_details 'w=1/[\s^2^(Fo^2^)+(0.0457P)^2^+1.5468P] where P=(Fo^2^+2Fc^2^)/3'
_refine_ls_weighting_scheme calc
_refine_ls_wR_factor_gt 0.0796
_refine_ls_wR_factor_ref 0.0878
_reflns_Friedel_coverage 0.000
_reflns_number_gt 7533
_reflns_number_total 8510
_reflns_threshold_expression 'I > 2\s(I)'
_cod_data_source_file c4cc08785b2.cif
_cod_data_source_block publication_text
_cod_database_code 7116490
_chemical_name_id '[Cr(tpena)](ClO4)2(C4H8O2)0.5'
_shelx_space_group_comment
; 
The symmetry employed for this shelxl refinement is uniquely defined 
by the following loop, which should always be used as a source of 
symmetry information in preference to the above space-group names. 
They are only intended as comments. 
;
_shelx_estimated_absorpt_t_min 0.727
_shelx_estimated_absorpt_t_max 0.876
_shelxl_version_number 2013-4

loop_
_space_group_symop_operation_xyz
'x, y, z'
'-x, y+1/2, -z+1/2'
'-x, -y, -z'
'x, -y-1/2, z-1/2'

loop_
_atom_site_label
_atom_site_type_symbol
_atom_site_fract_x
_atom_site_fract_y
_atom_site_fract_z
_atom_site_U_iso_or_equiv
_atom_site_adp_type
_atom_site_occupancy
_atom_site_site_symmetry_order
_atom_site_calc_flag
_atom_site_refinement_flags_posn
_atom_site_refinement_flags_adp
Cr1 Cr 0.76198(2) 0.37981(2) 0.12953(2) 0.00800(5) Uani 1 1 d . .
O1 O 0.93309(6) 0.35177(8) -0.07229(7) 0.01477(18) Uani 1 1 d . .
N1 N 0.70117(6) 0.48465(9) 0.03568(7) 0.01132(19) Uani 1 1 d . .
C1 C 0.63906(8) 0.46208(11) -0.02883(9) 0.0141(2) Uani 1 1 d . .
H1 H 0.6213 0.3898 -0.0361 0.017 Uiso 1 1 calc R U
Cl2 Cl 0.51361(2) 0.27595(2) 0.35586(2) 0.01392(7) Uani 1 1 d . .
O2 O 0.82795(5) 0.32132(7) 0.02649(6) 0.01181(17) Uani 1 1 d . .
N2 N 0.84537(6) 0.50426(8) 0.12749(7) 0.01022(18) Uani 1 1 d . .
C2 C 0.60046(8) 0.54115(12) -0.08476(10) 0.0173(2) Uani 1 1 d . .
H2 H 0.5564 0.5238 -0.1293 0.021 Uiso 1 1 calc R U
Cl3 Cl 0.13601(2) 0.30746(2) 0.19107(2) 0.01577(7) Uani 1 1 d . .
O3 O 0.07603(6) 0.55590(8) 0.50503(8) 0.0204(2) Uani 1 1 d . .
N3 N 0.83694(6) 0.31539(8) 0.23822(7) 0.00984(18) Uani 1 1 d . .
C3 C 0.62724(9) 0.64599(12) -0.07460(11) 0.0199(3) Uani 1 1 d . .
H3 H 0.6013 0.7017 -0.1118 0.024 Uiso 1 1 calc R U
O4 O 0.21792(6) 0.30565(9) 0.23431(9) 0.0250(2) Uani 1 1 d . .
N4 N 0.70261(6) 0.44371(8) 0.24845(8) 0.01058(19) Uani 1 1 d . .
C4 C 0.69226(8) 0.66931(11) -0.00971(10) 0.0174(2) Uani 1 1 d . .
H4 H 0.7119 0.7408 -0.0029 0.021 Uiso 1 1 calc R U
O5 O 0.13725(8) 0.26934(11) 0.09048(9) 0.0327(3) Uani 1 1 d . .
N5 N 0.70800(6) 0.23029(8) 0.14344(8) 0.01067(19) Uani 1 1 d . .
C5 C 0.72796(8) 0.58721(10) 0.04490(9) 0.0120(2) Uani 1 1 d . .
O6 O 0.08223(6) 0.24127(9) 0.24765(9) 0.0244(2) Uani 1 1 d . .
C6 C 0.79784(8) 0.60578(10) 0.11863(9) 0.0122(2) Uani 1 1 d . .
H6A H 0.8335 0.6645 0.0958 0.015 Uiso 1 1 calc R U
H6B H 0.7761 0.6261 0.1834 0.015 Uiso 1 1 calc R U
O7 O 0.10561(7) 0.41658(8) 0.18997(8) 0.0221(2) Uani 1 1 d . .
C7 C 0.89652(8) 0.49042(10) 0.03834(9) 0.0135(2) Uani 1 1 d . .
H7A H 0.9549 0.5028 0.0571 0.016 Uiso 1 1 calc R U
H7B H 0.8802 0.5451 -0.0114 0.016 Uiso 1 1 calc R U
O8 O 0.49190(8) 0.31917(11) 0.26029(9) 0.0331(3) Uani 1 1 d . .
C8 C 0.88765(7) 0.37999(10) -0.00715(9) 0.0116(2) Uani 1 1 d . .
O9 O 0.47983(8) 0.34236(10) 0.43122(9) 0.0306(3) Uani 1 1 d . .
C9 C 0.89784(7) 0.49379(10) 0.21997(9) 0.0124(2) Uani 1 1 d . .
H9A H 0.8684 0.5224 0.2771 0.015 Uiso 1 1 calc R U
H9B H 0.9495 0.5347 0.2135 0.015 Uiso 1 1 calc R U
O10 O 0.60188(6) 0.27223(9) 0.36826(8) 0.0210(2) Uani 1 1 d . .
C10 C 0.91643(7) 0.37554(10) 0.23487(9) 0.0127(2) Uani 1 1 d . .
H10A H 0.9494 0.3485 0.1800 0.015 Uiso 1 1 calc R U
H10B H 0.9484 0.3650 0.2973 0.015 Uiso 1 1 calc R U
O11 O 0.48166(7) 0.16890(9) 0.36428(10) 0.0290(3) Uani 1 1 d . .
C11 C 0.79810(8) 0.32778(10) 0.33649(9) 0.0118(2) Uani 1 1 d . .
H11A H 0.7693 0.2605 0.3531 0.014 Uiso 1 1 calc R U
H11B H 0.8414 0.3405 0.3878 0.014 Uiso 1 1 calc R U
C12 C 0.73840(7) 0.41877(10) 0.33653(9) 0.0111(2) Uani 1 1 d . .
C13 C 0.71716(8) 0.47003(11) 0.42315(9) 0.0144(2) Uani 1 1 d . .
H13 H 0.7448 0.4533 0.4838 0.017 Uiso 1 1 calc R U
C14 C 0.65496(8) 0.54599(11) 0.41954(10) 0.0166(2) Uani 1 1 d . .
H14 H 0.6392 0.5820 0.4777 0.020 Uiso 1 1 calc R U
C15 C 0.61593(8) 0.56868(11) 0.32931(10) 0.0161(2) Uani 1 1 d . .
H15 H 0.5725 0.6195 0.3253 0.019 Uiso 1 1 calc R U
C16 C 0.64113(7) 0.51641(10) 0.24588(10) 0.0137(2) Uani 1 1 d . .
H16 H 0.6143 0.5321 0.1845 0.016 Uiso 1 1 calc R U
C17 C 0.84484(7) 0.19943(10) 0.21368(9) 0.0121(2) Uani 1 1 d . .
H17A H 0.8681 0.1595 0.2710 0.015 Uiso 1 1 calc R U
H17B H 0.8817 0.1900 0.1576 0.015 Uiso 1 1 calc R U
C18 C 0.76014(7) 0.15838(10) 0.18692(9) 0.0117(2) Uani 1 1 d . .
C19 C 0.73670(8) 0.05329(11) 0.20462(10) 0.0158(2) Uani 1 1 d . .
H19 H 0.7735 0.0047 0.2368 0.019 Uiso 1 1 calc R U
C20 C 0.65840(9) 0.02036(11) 0.17449(10) 0.0176(3) Uani 1 1 d . .
H20 H 0.6412 -0.0514 0.1852 0.021 Uiso 1 1 calc R U
C21 C 0.60565(8) 0.09337(11) 0.12859(10) 0.0164(2) Uani 1 1 d . .
H21 H 0.5523 0.0720 0.1064 0.020 Uiso 1 1 calc R U
C22 C 0.63193(8) 0.19781(11) 0.11556(9) 0.0134(2) Uani 1 1 d . .
H22 H 0.5952 0.2483 0.0860 0.016 Uiso 1 1 calc R U
C23 C 0.07075(9) 0.44821(12) 0.46934(11) 0.0207(3) Uani 1 1 d . .
H23A H 0.1227 0.4101 0.4853 0.025 Uiso 1 1 calc R U
H23B H 0.0627 0.4489 0.3968 0.025 Uiso 1 1 calc R U
C24 C -0.00037(9) 0.61041(11) 0.48477(12) 0.0214(3) Uani 1 1 d . .
H24A H -0.0103 0.6152 0.4126 0.026 Uiso 1 1 calc R U
H24B H 0.0029 0.6843 0.5113 0.026 Uiso 1 1 calc R U

loop_
_atom_site_aniso_label
_atom_site_aniso_U_11
_atom_site_aniso_U_22
_atom_site_aniso_U_33
_atom_site_aniso_U_23
_atom_site_aniso_U_13
_atom_site_aniso_U_12
Cr1 0.00829(9) 0.00761(9) 0.00804(9) -0.00021(6) -0.00077(6) -0.00029(6)
O1 0.0153(4) 0.0168(4) 0.0124(4) -0.0015(3) 0.0034(3) 0.0008(3)
N1 0.0132(4) 0.0104(5) 0.0103(4) -0.0002(4) -0.0017(4) -0.0006(4)
C1 0.0149(5) 0.0142(6) 0.0129(5) -0.0011(4) -0.0032(4) -0.0006(4)
Cl2 0.01260(13) 0.01410(14) 0.01488(13) -0.00022(10) -0.00280(10) 0.00074(10)
O2 0.0129(4) 0.0114(4) 0.0112(4) -0.0018(3) 0.0015(3) -0.0015(3)
N2 0.0110(4) 0.0102(5) 0.0095(4) -0.0016(3) 0.0000(3) -0.0011(4)
C2 0.0170(6) 0.0198(6) 0.0147(6) 0.0014(5) -0.0041(4) 0.0013(5)
Cl3 0.01423(13) 0.01222(14) 0.02082(15) 0.00316(11) -0.00014(11) -0.00177(10)
O3 0.0182(5) 0.0159(5) 0.0266(5) -0.0013(4) -0.0063(4) -0.0046(4)
N3 0.0096(4) 0.0096(5) 0.0103(4) -0.0008(3) -0.0007(3) 0.0003(3)
C3 0.0201(6) 0.0171(6) 0.0221(6) 0.0059(5) -0.0047(5) 0.0036(5)
O4 0.0143(4) 0.0220(5) 0.0384(6) 0.0091(5) -0.0055(4) -0.0019(4)
N4 0.0097(4) 0.0105(5) 0.0116(4) -0.0002(4) 0.0006(3) -0.0001(3)
C4 0.0191(6) 0.0112(6) 0.0217(6) 0.0029(5) -0.0021(5) 0.0010(5)
O5 0.0372(7) 0.0333(7) 0.0276(6) -0.0106(5) 0.0045(5) -0.0104(5)
N5 0.0105(4) 0.0105(5) 0.0110(4) -0.0003(4) 0.0004(3) -0.0001(4)
C5 0.0139(5) 0.0102(5) 0.0119(5) 0.0000(4) 0.0000(4) 0.0000(4)
O6 0.0168(5) 0.0199(5) 0.0366(6) 0.0154(4) 0.0028(4) -0.0010(4)
C6 0.0143(5) 0.0086(5) 0.0136(5) -0.0015(4) -0.0008(4) -0.0012(4)
O7 0.0234(5) 0.0131(5) 0.0295(5) 0.0063(4) -0.0027(4) 0.0019(4)
C7 0.0147(5) 0.0134(6) 0.0125(5) -0.0020(4) 0.0042(4) -0.0035(4)
O8 0.0357(6) 0.0428(7) 0.0202(5) 0.0096(5) -0.0098(5) 0.0085(5)
C8 0.0122(5) 0.0127(5) 0.0096(5) 0.0007(4) -0.0015(4) 0.0006(4)
O9 0.0319(6) 0.0321(6) 0.0280(6) -0.0113(5) 0.0034(5) 0.0102(5)
C9 0.0109(5) 0.0146(6) 0.0116(5) -0.0021(4) -0.0025(4) -0.0022(4)
O10 0.0115(4) 0.0216(5) 0.0298(5) 0.0057(4) -0.0023(4) -0.0018(4)
C10 0.0089(5) 0.0151(6) 0.0140(5) -0.0008(4) -0.0022(4) -0.0011(4)
O11 0.0223(5) 0.0185(5) 0.0462(7) -0.0002(5) -0.0026(5) -0.0084(4)
C11 0.0137(5) 0.0134(5) 0.0084(5) 0.0004(4) 0.0002(4) 0.0013(4)
C12 0.0110(5) 0.0114(5) 0.0110(5) 0.0002(4) 0.0011(4) -0.0014(4)
C13 0.0173(6) 0.0146(6) 0.0114(5) -0.0014(4) 0.0024(4) -0.0024(4)
C14 0.0202(6) 0.0142(6) 0.0158(6) -0.0033(5) 0.0068(5) -0.0011(5)
C15 0.0146(5) 0.0128(6) 0.0213(6) -0.0009(5) 0.0050(5) 0.0014(4)
C16 0.0117(5) 0.0127(6) 0.0167(6) 0.0008(4) 0.0009(4) 0.0014(4)
C17 0.0125(5) 0.0101(5) 0.0137(5) -0.0007(4) -0.0012(4) 0.0025(4)
C18 0.0138(5) 0.0113(5) 0.0101(5) -0.0008(4) 0.0002(4) 0.0005(4)
C19 0.0220(6) 0.0109(6) 0.0146(6) 0.0011(4) 0.0003(5) -0.0002(5)
C20 0.0243(6) 0.0124(6) 0.0162(6) -0.0002(5) 0.0040(5) -0.0052(5)
C21 0.0150(5) 0.0175(6) 0.0169(6) -0.0030(5) 0.0037(4) -0.0057(5)
C22 0.0116(5) 0.0145(6) 0.0140(5) -0.0016(4) 0.0008(4) -0.0010(4)
C23 0.0200(6) 0.0171(6) 0.0249(7) -0.0032(5) -0.0032(5) -0.0028(5)
C24 0.0216(6) 0.0142(6) 0.0280(7) 0.0015(5) -0.0058(5) -0.0032(5)

loop_
_atom_type_symbol
_atom_type_description
_atom_type_scat_dispersion_real
_atom_type_scat_dispersion_imag
_atom_type_scat_source
C C 0.0033 0.0016 'International Tables Vol C Tables 4.2.6.8 and 6.1.1.4'
H H 0.0000 0.0000 'International Tables Vol C Tables 4.2.6.8 and 6.1.1.4'
N N 0.0061 0.0033 'International Tables Vol C Tables 4.2.6.8 and 6.1.1.4'
O O 0.0106 0.0060 'International Tables Vol C Tables 4.2.6.8 and 6.1.1.4'
Cl Cl 0.1484 0.1585 'International Tables Vol C Tables 4.2.6.8 and 6.1.1.4'
Cr Cr 0.3209 0.6236 'International Tables Vol C Tables 4.2.6.8 and 6.1.1.4'

loop_
_geom_angle_atom_site_label_1
_geom_angle_atom_site_label_2
_geom_angle_atom_site_label_3
_geom_angle
_geom_angle_site_symmetry_1
_geom_angle_site_symmetry_3
O2 Cr1 N3 92.31(4) . .
O2 Cr1 N1 93.43(4) . .
N3 Cr1 N1 163.57(4) . .
O2 Cr1 N2 83.88(4) . .
N3 Cr1 N2 85.69(4) . .
N1 Cr1 N2 79.64(4) . .
O2 Cr1 N4 174.03(4) . .
N3 Cr1 N4 82.64(4) . .
N1 Cr1 N4 90.60(4) . .
N2 Cr1 N4 92.54(4) . .
O2 Cr1 N5 88.46(4) . .
N3 Cr1 N5 80.11(4) . .
N1 Cr1 N5 115.40(4) . .
N2 Cr1 N5 163.58(4) . .
N4 Cr1 N5 93.78(4) . .
C1 N1 C5 119.36(11) . .
C1 N1 Cr1 127.45(9) . .
C5 N1 Cr1 113.17(8) . .
N1 C1 C2 121.89(12) . .
N1 C1 H1 119.1 . .
C2 C1 H1 119.1 . .
O9 Cl2 O11 109.31(8) . .
O9 Cl2 O8 109.65(8) . .
O11 Cl2 O8 109.80(8) . .
O9 Cl2 O10 109.65(7) . .
O11 Cl2 O10 108.83(7) . .
O8 Cl2 O10 109.59(7) . .
C8 O2 Cr1 118.44(8) . .
C6 N2 C7 109.47(10) . .
C6 N2 C9 115.08(9) . .
C7 N2 C9 110.33(9) . .
C6 N2 Cr1 107.39(7) . .
C7 N2 Cr1 107.84(7) . .
C9 N2 Cr1 106.42(7) . .
C3 C2 C1 118.74(12) . .
C3 C2 H2 120.6 . .
C1 C2 H2 120.6 . .
O6 Cl3 O4 110.13(7) . .
O6 Cl3 O5 109.88(7) . .
O4 Cl3 O5 109.93(8) . .
O6 Cl3 O7 109.27(7) . .
O4 Cl3 O7 109.35(7) . .
O5 Cl3 O7 108.24(7) . .
C23 O3 C24 109.61(10) . .
C17 N3 C10 113.46(9) . .
C17 N3 C11 109.87(9) . .
C10 N3 C11 111.28(9) . .
C17 N3 Cr1 105.81(7) . .
C10 N3 Cr1 106.26(7) . .
C11 N3 Cr1 109.92(7) . .
C2 C3 C4 119.58(12) . .
C2 C3 H3 120.2 . .
C4 C3 H3 120.2 . .
C16 N4 C12 118.58(11) . .
C16 N4 Cr1 127.05(9) . .
C12 N4 Cr1 113.73(8) . .
C5 C4 C3 119.13(13) . .
C5 C4 H4 120.4 . .
C3 C4 H4 120.4 . .
C22 N5 C18 118.86(11) . .
C22 N5 Cr1 129.36(9) . .
C18 N5 Cr1 111.78(8) . .
N1 C5 C4 121.28(12) . .
N1 C5 C6 116.10(11) . .
C4 C5 C6 122.61(11) . .
N2 C6 C5 107.71(10) . .
N2 C6 H6A 110.2 . .
C5 C6 H6A 110.2 . .
N2 C6 H6B 110.2 . .
C5 C6 H6B 110.2 . .
H6A C6 H6B 108.5 . .
N2 C7 C8 112.64(10) . .
N2 C7 H7A 109.1 . .
C8 C7 H7A 109.1 . .
N2 C7 H7B 109.1 . .
C8 C7 H7B 109.1 . .
H7A C7 H7B 107.8 . .
O1 C8 O2 124.31(12) . .
O1 C8 C7 120.28(11) . .
O2 C8 C7 115.39(10) . .
N2 C9 C10 107.58(10) . .
N2 C9 H9A 110.2 . .
C10 C9 H9A 110.2 . .
N2 C9 H9B 110.2 . .
C10 C9 H9B 110.2 . .
H9A C9 H9B 108.5 . .
N3 C10 C9 108.69(10) . .
N3 C10 H10A 110.0 . .
C9 C10 H10A 110.0 . .
N3 C10 H10B 110.0 . .
C9 C10 H10B 110.0 . .
H10A C10 H10B 108.3 . .
C12 C11 N3 111.71(10) . .
C12 C11 H11A 109.3 . .
N3 C11 H11A 109.3 . .
C12 C11 H11B 109.3 . .
N3 C11 H11B 109.3 . .
H11A C11 H11B 107.9 . .
N4 C12 C13 122.04(12) . .
N4 C12 C11 116.03(10) . .
C13 C12 C11 121.80(11) . .
C14 C13 C12 118.90(12) . .
C14 C13 H13 120.6 . .
C12 C13 H13 120.6 . .
C13 C14 C15 119.00(12) . .
C13 C14 H14 120.5 . .
C15 C14 H14 120.5 . .
C16 C15 C14 119.11(12) . .
C16 C15 H15 120.4 . .
C14 C15 H15 120.4 . .
N4 C16 C15 122.27(12) . .
N4 C16 H16 118.9 . .
C15 C16 H16 118.9 . .
N3 C17 C18 107.38(10) . .
N3 C17 H17A 110.2 . .
C18 C17 H17A 110.2 . .
N3 C17 H17B 110.2 . .
C18 C17 H17B 110.2 . .
H17A C17 H17B 108.5 . .
N5 C18 C19 121.75(11) . .
N5 C18 C17 115.99(11) . .
C19 C18 C17 122.26(11) . .
C18 C19 C20 118.86(12) . .
C18 C19 H19 120.6 . .
C20 C19 H19 120.6 . .
C21 C20 C19 119.35(12) . .
C21 C20 H20 120.3 . .
C19 C20 H20 120.3 . .
C22 C21 C20 118.98(12) . .
C22 C21 H21 120.5 . .
C20 C21 H21 120.5 . .
N5 C22 C21 122.17(12) . .
N5 C22 H22 118.9 . .
C21 C22 H22 118.9 . .
O3 C23 C24 110.73(12) . 3_566
O3 C23 H23A 109.5 . .
C24 C23 H23A 109.5 3_566 .
O3 C23 H23B 109.5 . .
C24 C23 H23B 109.5 3_566 .
H23A C23 H23B 108.1 . .
O3 C24 C23 110.90(12) . 3_566
O3 C24 H24A 109.5 . .
C23 C24 H24A 109.5 3_566 .
O3 C24 H24B 109.5 . .
C23 C24 H24B 109.5 3_566 .
H24A C24 H24B 108.0 . .

loop_
_geom_bond_atom_site_label_1
_geom_bond_atom_site_label_2
_geom_bond_distance
_geom_bond_site_symmetry_2
Cr1 O2 1.9310(9) .
Cr1 N3 2.0516(10) .
Cr1 N1 2.0590(11) .
Cr1 N2 2.0631(10) .
Cr1 N4 2.0651(10) .
Cr1 N5 2.0717(11) .
O1 C8 1.2212(15) .
N1 C1 1.3489(15) .
N1 C5 1.3553(16) .
C1 C2 1.3841(18) .
C1 H1 0.9500 .
Cl2 O9 1.4376(11) .
Cl2 O11 1.4381(11) .
Cl2 O8 1.4390(11) .
Cl2 O10 1.4445(10) .
O2 C8 1.3098(15) .
N2 C6 1.4868(16) .
N2 C7 1.4988(15) .
N2 C9 1.5039(15) .
C2 C3 1.383(2) .
C2 H2 0.9500 .
Cl3 O6 1.4413(11) .
Cl3 O4 1.4430(11) .
Cl3 O5 1.4460(12) .
Cl3 O7 1.4474(11) .
O3 C23 1.4286(17) .
O3 C24 1.4381(18) .
N3 C17 1.4896(16) .
N3 C10 1.4988(16) .
N3 C11 1.5004(15) .
C3 C4 1.3891(19) .
C3 H3 0.9500 .
N4 C16 1.3508(16) .
N4 C12 1.3510(15) .
C4 C5 1.3820(18) .
C4 H4 0.9500 .
N5 C22 1.3482(16) .
N5 C18 1.3583(16) .
C5 C6 1.5121(17) .
C6 H6A 0.9900 .
C6 H6B 0.9900 .
C7 C8 1.5136(18) .
C7 H7A 0.9900 .
C7 H7B 0.9900 .
C9 C10 1.5169(18) .
C9 H9A 0.9900 .
C9 H9B 0.9900 .
C10 H10A 0.9900 .
C10 H10B 0.9900 .
C11 C12 1.4943(17) .
C11 H11A 0.9900 .
C11 H11B 0.9900 .
C12 C13 1.3904(17) .
C13 C14 1.3870(19) .
C13 H13 0.9500 .
C14 C15 1.3924(19) .
C14 H14 0.9500 .
C15 C16 1.3791(18) .
C15 H15 0.9500 .
C16 H16 0.9500 .
C17 C18 1.5071(17) .
C17 H17A 0.9900 .
C17 H17B 0.9900 .
C18 C19 1.3872(18) .
C19 C20 1.3910(19) .
C19 H19 0.9500 .
C20 C21 1.387(2) .
C20 H20 0.9500 .
C21 C22 1.3833(18) .
C21 H21 0.9500 .
C22 H22 0.9500 .
C23 C24 1.510(2) 3_566
C23 H23A 0.9900 .
C23 H23B 0.9900 .
C24 C23 1.510(2) 3_566
C24 H24A 0.9900 .
C24 H24B 0.9900 .
